data_2016953
loop_
_publ_author_name
'Tafeenko, Viktor A.'
'Gurskiy, Stanislav I.'
'Baranov, Andrey N.'
'Kaisarova, Tatiana V.'
'Aslanov, Leonid A.'

_publ_section_title
;
 Luminescence properties of three structures built from
 3-cyano-4-dicyanomethylene-5-oxo-4,5-dihydro-1<i>H</i>-pyrrol-2-olate
 and alkaline metals (Na, K and Rb)
;
_journal_coeditor_code FA3172
_journal_issue 2
_journal_name_full 'Acta Crystallographica Section C'
_journal_page_first m52
_journal_page_last m55
_journal_paper_doi 10.1107/S0108270108043783
_journal_volume 65
_journal_year 2009
_chemical_formula_iupac 'Na +, C8 H N4 O2 -, 2H2 O'
_chemical_formula_moiety 'Na +, C8 H N4 O2 -, 2(H2 O)'
_chemical_formula_sum 'C8 H5 N4 Na O4'
_chemical_formula_weight 244.15
_chemical_melting_point 530
_chemical_name_systematic
;sodium(I)
3-cyano-4-dicyanomethylene-5-oxo-4,5-dihydro-1<i>H</i>-pyrrol-2-olate
 dihydrate
;
_space_group_IT_number 2
_symmetry_cell_setting triclinic
_symmetry_space_group_name_Hall '-P 1'
_symmetry_space_group_name_H-M 'P -1'
_atom_sites_solution_hydrogens geom
_atom_sites_solution_primary direct
_atom_sites_solution_secondary difmap
_audit_creation_method SHELXL-97
_cell_angle_alpha 108.849(12)
_cell_angle_beta 94.079(12)
_cell_angle_gamma 91.58(2)
_cell_formula_units_Z 2
_cell_length_a 3.6549(8)
_cell_length_b 10.1920(12)
_cell_length_c 14.8401(16)
_cell_measurement_reflns_used 25
_cell_measurement_temperature 296(2)
_cell_measurement_theta_max 46
_cell_measurement_theta_min 31
_cell_volume 521.09(15)
_computing_cell_refinement 'CAD-4 Software (Enraf--Nonius, 1989)'
_computing_data_collection 'CAD-4 Software (Enraf--Nonius, 1989)'
_computing_data_reduction 'XCAD-4 (Harms & Wocadlo, 1995)'
_computing_molecular_graphics 'DIAMOND (Brandenburg, 2000);'
_computing_publication_material 'SHELXL97 (Sheldrick, 2008)'
_computing_structure_refinement 'SHELXL97 (Sheldrick, 2008)'
_computing_structure_solution 'SHELXS97 (Sheldrick, 2008)'
_diffrn_ambient_temperature 296(2)
_diffrn_measured_fraction_theta_full 0.970
_diffrn_measured_fraction_theta_max 0.970
_diffrn_measurement_device_type 'Enraf--Nonius CAD-4 diffractometr'
_diffrn_measurement_method 'non-profiled omega scan'
_diffrn_radiation_monochromator graphite
_diffrn_radiation_source 'fine-focus sealed tube'
_diffrn_radiation_type CuK\a
_diffrn_radiation_wavelength 1.54184
_diffrn_reflns_av_R_equivalents 0.0769
_diffrn_reflns_av_sigmaI/netI 0.0454
_diffrn_reflns_limit_h_max 4
_diffrn_reflns_limit_h_min -4
_diffrn_reflns_limit_k_max 11
_diffrn_reflns_limit_k_min -11
_diffrn_reflns_limit_l_max 17
_diffrn_reflns_limit_l_min 0
_diffrn_reflns_number 1794
_diffrn_reflns_theta_full 64.90
_diffrn_reflns_theta_max 64.90
_diffrn_reflns_theta_min 3.16
_diffrn_standards_decay_% 0
_diffrn_standards_interval_time 60
_diffrn_standards_number 2
_exptl_absorpt_coefficient_mu 1.447
_exptl_absorpt_correction_type none
_exptl_crystal_colour orange
_exptl_crystal_density_diffrn 1.556
_exptl_crystal_density_method 'not measured'
_exptl_crystal_description prism
_exptl_crystal_F_000 248
_exptl_crystal_size_max 0.04
_exptl_crystal_size_mid 0.01
_exptl_crystal_size_min 0.01
_refine_diff_density_max 0.303
_refine_diff_density_min -0.242
_refine_ls_extinction_coef 0.011(2)
_refine_ls_extinction_expression Fc^*^=kFc[1+0.001xFc^2^\l^3^/sin(2\q)]^-1/4^
_refine_ls_extinction_method SHELXL97
_refine_ls_goodness_of_fit_ref 1.051
_refine_ls_hydrogen_treatment refall
_refine_ls_matrix_type full
_refine_ls_number_parameters 178
_refine_ls_number_reflns 1721
_refine_ls_number_restraints 0
_refine_ls_restrained_S_all 1.051
_refine_ls_R_factor_all 0.0807
_refine_ls_R_factor_gt 0.0523
_refine_ls_shift/su_max 0.000
_refine_ls_shift/su_mean 0.000
_refine_ls_structure_factor_coef Fsqd
_refine_ls_weighting_details 'calc w=1/[\s^2^(Fo^2^)+(0.0793P)^2^+0.0504P] where P=(Fo^2^+2Fc^2^)/3'
_refine_ls_weighting_scheme calc
_refine_ls_wR_factor_gt 0.1266
_refine_ls_wR_factor_ref 0.1436
_reflns_number_gt 1212
_reflns_number_total 1721
_reflns_threshold_expression >2\s(I)
_cod_data_source_file fa3172.cif
_cod_data_source_block na
_cod_original_cell_volume 521.09(14)
_cod_database_code 2016953
_cod_database_fobs_code 2016953

loop_
_symmetry_equiv_pos_as_xyz
'x, y, z'
'-x, -y, -z'

loop_
_atom_site_type_symbol
_atom_site_label
_atom_site_fract_x
_atom_site_fract_y
_atom_site_fract_z
_atom_site_U_iso_or_equiv
_atom_site_adp_type
_atom_site_calc_flag
_atom_site_refinement_flags
_atom_site_occupancy
_atom_site_disorder_assembly
_atom_site_disorder_group
Na Na1 0.5000 0.0000 0.0000 0.0481(6) Uani d S 1 . .
Na Na2 0.5000 1.0000 0.5000 0.0476(6) Uani d S 1 . .
O O2 0.4265(7) 0.7657(2) 0.39509(16) 0.0442(6) Uani d . 1 . .
O O1 0.1066(6) 0.3364(2) 0.40524(15) 0.0393(6) Uani d . 1 . .
O O3 1.0052(8) -0.1169(3) 0.0466(2) 0.0507(7) Uani d . 1 . .
O O4 0.0070(8) 0.9473(3) 0.5946(2) 0.0524(7) Uani d . 1 . .
N N1 0.2217(7) 0.5660(3) 0.42007(18) 0.0341(6) Uani d . 1 . .
N N2 0.7957(10) 0.3975(3) 0.0521(2) 0.0574(9) Uani d . 1 . .
N N3 0.7784(11) 0.8305(4) 0.2227(2) 0.0604(10) Uani d . 1 . .
N N4 0.4828(10) 0.1678(3) 0.1643(2) 0.0565(9) Uani d . 1 . .
C C2 0.2217(9) 0.4240(3) 0.3718(2) 0.0321(7) Uani d . 1 . .
C C3 0.3745(9) 0.4065(3) 0.2827(2) 0.0313(7) Uani d . 1 . .
C C4 0.4667(8) 0.5359(3) 0.2763(2) 0.0307(7) Uani d . 1 . .
C C5 0.3757(9) 0.6407(3) 0.3694(2) 0.0332(7) Uani d . 1 . .
C C6 0.6205(9) 0.5770(3) 0.2066(2) 0.0338(7) Uani d . 1 . .
C C7 0.6996(10) 0.7183(4) 0.2171(2) 0.0410(8) Uani d . 1 . .
C C8 0.7155(9) 0.4789(4) 0.1207(2) 0.0383(8) Uani d . 1 . .
C C9 0.4316(9) 0.2742(3) 0.2169(2) 0.0364(8) Uani d . 1 . .
H H1 0.152(10) 0.608(4) 0.482(3) 0.051(11) Uiso d . 1 . .
H H31 1.007(13) -0.096(5) 0.107(4) 0.085(17) Uiso d . 1 . .
H H32 0.994(14) -0.211(6) 0.014(4) 0.102(19) Uiso d . 1 . .
H H41 0.041(12) 1.000(5) 0.644(3) 0.067(16) Uiso d . 1 . .
H H42 -0.034(15) 0.867(6) 0.601(4) 0.11(2) Uiso d . 1 . .

loop_
_atom_site_aniso_label
_atom_site_aniso_U_11
_atom_site_aniso_U_22
_atom_site_aniso_U_33
_atom_site_aniso_U_12
_atom_site_aniso_U_13
_atom_site_aniso_U_23
Na1 0.0557(13) 0.0428(11) 0.0421(11) 0.0047(9) 0.0160(9) 0.0061(9)
Na2 0.0529(12) 0.0362(11) 0.0497(12) 0.0023(9) 0.0064(9) 0.0079(9)
O2 0.0600(16) 0.0297(13) 0.0398(13) 0.0010(11) 0.0130(11) 0.0055(10)
O1 0.0531(15) 0.0322(12) 0.0350(12) 0.0013(10) 0.0116(10) 0.0126(10)
O3 0.0706(19) 0.0457(16) 0.0383(15) 0.0047(13) 0.0153(13) 0.0150(12)
O4 0.070(2) 0.0398(16) 0.0447(17) 0.0021(14) 0.0070(14) 0.0096(14)
N1 0.0435(16) 0.0300(14) 0.0263(13) 0.0013(11) 0.0097(12) 0.0044(11)
N2 0.078(2) 0.052(2) 0.0418(18) 0.0087(17) 0.0241(16) 0.0096(16)
N3 0.090(3) 0.045(2) 0.0474(19) -0.0072(18) 0.0180(18) 0.0151(15)
N4 0.076(2) 0.0392(18) 0.0471(19) 0.0039(16) 0.0152(17) 0.0016(15)
C2 0.0365(18) 0.0320(17) 0.0261(15) 0.0006(13) 0.0037(13) 0.0071(13)
C3 0.0379(18) 0.0300(17) 0.0243(14) 0.0025(13) 0.0072(13) 0.0055(12)
C4 0.0304(17) 0.0338(17) 0.0271(15) 0.0043(13) 0.0020(12) 0.0086(13)
C5 0.0393(18) 0.0319(19) 0.0272(15) 0.0029(14) 0.0042(13) 0.0074(13)
C6 0.0383(18) 0.0355(18) 0.0278(16) 0.0012(14) 0.0061(13) 0.0101(13)
C7 0.047(2) 0.043(2) 0.0350(18) 0.0017(16) 0.0099(15) 0.0151(16)
C8 0.0399(19) 0.043(2) 0.0348(18) 0.0005(15) 0.0075(14) 0.0152(16)
C9 0.0405(19) 0.038(2) 0.0291(16) 0.0001(14) 0.0045(14) 0.0091(15)

loop_
_atom_type_symbol
_atom_type_description
_atom_type_scat_dispersion_real
_atom_type_scat_dispersion_imag
_atom_type_scat_source
C C 0.0181 0.0091 'International Tables Vol C Tables 4.2.6.8 and 6.1.1.4'
H H 0.0000 0.0000 'International Tables Vol C Tables 4.2.6.8 and 6.1.1.4'
N N 0.0311 0.0180 'International Tables Vol C Tables 4.2.6.8 and 6.1.1.4'
Na Na 0.1353 0.1239 'International Tables Vol C Tables 4.2.6.8 and 6.1.1.4'
O O 0.0492 0.0322 'International Tables Vol C Tables 4.2.6.8 and 6.1.1.4'

loop_
_geom_angle_atom_site_label_1
_geom_angle_atom_site_label_2
_geom_angle_atom_site_label_3
_geom_angle_site_symmetry_1
_geom_angle_site_symmetry_3
_geom_angle
_geom_angle_publ_flag
O3 Na1 O3 1_455 . 99.04(10) ?
O3 Na1 N4 . . 93.04(11) ?
O2 Na2 O4 . . 89.06(9) ?
O4 Na2 O4 1_655 . 95.64(10) ?
H31 O3 H32 . . 114(5) ?
H41 O4 H42 . . 108(5) ?
C5 N1 C2 . . 111.2(3) ?
C5 N1 H1 . . 122(2) ?
C2 N1 H1 . . 126(2) ?
C9 N4 Na1 . . 152.8(3) ?
O1 C2 N1 . . 122.6(3) ?
O1 C2 C3 . . 130.0(3) ?
N1 C2 C3 . . 107.4(3) ?
C4 C3 C9 . . 128.0(3) ?
C4 C3 C2 . . 109.2(3) ?
C9 C3 C2 . . 122.7(3) ?
C6 C4 C3 . . 132.7(3) ?
C6 C4 C5 . . 121.4(3) ?
C3 C4 C5 . . 105.9(3) ?
O2 C5 N1 . . 126.1(3) ?
O2 C5 C4 . . 127.8(3) ?
N1 C5 C4 . . 106.2(3) ?
C4 C6 C8 . . 121.4(3) ?
C4 C6 C7 . . 122.5(3) ?
C8 C6 C7 . . 116.0(3) ?
N3 C7 C6 . . 176.4(4) ?
N2 C8 C6 . . 178.5(4) ?
N4 C9 C3 . . 179.0(4) ?

loop_
_geom_bond_atom_site_label_1
_geom_bond_atom_site_label_2
_geom_bond_site_symmetry_2
_geom_bond_distance
_geom_bond_publ_flag
Na1 O3 1_455 2.401(3) y
Na1 O3 . 2.404(3) y
Na1 N4 . 2.491(3) y
Na1 Na1 1_455 3.6549(8) y
Na2 O2 . 2.388(2) y
Na2 O4 1_655 2.421(3) y
Na2 O4 . 2.510(3) y
Na2 Na2 1_655 3.6549(8) ?
O2 C5 . 1.211(4) ?
O1 C2 . 1.231(4) ?
O3 H31 . 0.85(5) ?
O3 H32 . 0.93(6) ?
O4 H41 . 0.76(5) ?
O4 H42 . 0.87(6) ?
N1 C5 . 1.367(4) ?
N1 C2 . 1.391(4) ?
N1 H1 . 0.94(4) ?
N2 C8 . 1.149(4) ?
N3 C7 . 1.147(5) ?
N4 C9 . 1.143(4) ?
C2 C3 . 1.431(4) ?
C3 C4 . 1.387(4) ?
C3 C9 . 1.417(4) ?
C4 C6 . 1.382(4) ?
C4 C5 . 1.514(4) ?
C6 C8 . 1.415(4) ?
C6 C7 . 1.417(5) ?

loop_
_geom_hbond_atom_site_label_D
_geom_hbond_atom_site_label_H
_geom_hbond_atom_site_label_A
_geom_hbond_site_symmetry_A
_geom_hbond_distance_DH
_geom_hbond_distance_HA
_geom_hbond_distance_DA
_geom_hbond_angle_DHA
O3 H32 N2 2_755 0.93(6) 2.03(6) 2.901(4) 155(5)
O3 H31 N3 1_545 0.85(5) 2.28(5) 2.998(4) 142(4)
O4 H41 N3 2_676 0.76(5) 2.21(5) 2.955(5) 170(5)
O4 H42 O1 2_566 0.87(6) 2.05(6) 2.911(4) 171(5)
N1 H1 O1 2_566 0.94(4) 1.91(4) 2.827(3) 165(3)
